data_1533564
loop_
_publ_author_name
'Azad, A.K.'
'Eriksson, S.G.'
'Ivanov, S.A.'
'Svedlindh, P.'
'Mathieu, R.'
'Eriksen, J.'
'Rundlof, H.'

_publ_section_title
;
 Synthesis, structural and magnetic characterisation of the double
 perovskite A2 Mn Mo O6 (A = Ba, Sr)
;
_journal_name_full 'Journal of Alloys Compd.'
_journal_page_first 77
_journal_page_last 82
_journal_volume 364
_journal_year 2004
_chemical_formula_sum 'Mo O4 Sr'
_chemical_name_systematic 'Sr (Mo O4)'
_space_group_IT_number 88
_symmetry_space_group_name_Hall '-I 4ad'
_symmetry_space_group_name_H-M 'I 41/a :2'
_cell_angle_alpha 90
_cell_angle_beta 90
_cell_angle_gamma 90
_cell_formula_units_Z 4
_cell_length_a 5.3897
_cell_length_b 5.3897
_cell_length_c 12.0209
_cell_volume 349.194
_citation_journal_id_ASTM JALCEU
_cod_data_source_file Azad_JALCEU_2004_1356.cif
_cod_data_source_block Mo1O4Sr1
_cod_original_cell_volume 349.1935
_cod_original_formula_sum 'Mo1 O4 Sr1'
_cod_database_code 1533564

loop_
_symmetry_equiv_pos_as_xyz
x,y,z
-y+3/4,x+1/4,z+1/4
-x+1/2,-y,z+1/2
y+3/4,-x+3/4,z+3/4
-x,-y,-z
y-3/4,-x-1/4,-z-1/4
x-1/2,y,-z-1/2
-y-3/4,x-3/4,-z-3/4
x+1/2,y+1/2,z+1/2
-y+5/4,x+3/4,z+3/4
-x+1,-y+1/2,z+1
y+5/4,-x+5/4,z+5/4
-x+1/2,-y+1/2,-z+1/2
y-1/4,-x+1/4,-z+1/4
x,y+1/2,-z
-y-1/4,x-1/4,-z-1/4

loop_
_atom_site_label
_atom_site_type_symbol
_atom_site_fract_x
_atom_site_fract_y
_atom_site_fract_z
_atom_site_occupancy
_atom_site_U_iso_or_equiv
Sr1 Sr+2 0 0.25 0.625 1 0.0
Mo1 Mo+6 0 0.25 0.125 1 0.0
O1 O-2 0.2373 0.1146 0.0433 1 0.0
